data_1548180
loop_
_publ_author_name
'Sheng-Qun Su'
'Takashi Kamachi'
'Zi-Shuo Yao'
'You-Gui Huang'
'Yoshihito Shiota'
'Kazunari Yoshizawa'
'Nobuaki Azuma'
'Yuji Miyazaki'
'Motohiro Nakano'
'Goro Maruta'
'Sadamu Takeda'
'Soonchul Kang'
'Shinji Kanegawa'
'Osamu Sato'

_publ_section_title
;
 Assembling an alkyl rotor to access abrupt and reversible crystalline
 deformation of a cobalt(II) complex
;
_journal_name_full 'Nature Communications'
_journal_page_first 8810
_journal_paper_doi 10.1038/ncomms9810
_journal_volume 6
_journal_year 2015
_chemical_formula_moiety 'C16 H17 Co N7 O8'
_chemical_formula_sum 'C16 H17 Co N7 O8'
_chemical_formula_weight 494.30
_space_group_IT_number 14
_symmetry_cell_setting monoclinic
_symmetry_space_group_name_Hall '-P 2ybc'
_symmetry_space_group_name_H-M 'P 1 21/c 1'
_atom_sites_solution_hydrogens geom
_atom_sites_solution_primary direct
_atom_sites_solution_secondary difmap
_cell_angle_alpha 90.00
_cell_angle_beta 100.433(8)
_cell_angle_gamma 90.00
_cell_formula_units_Z 4
_cell_length_a 9.794(3)
_cell_length_b 27.475(9)
_cell_length_c 7.548(3)
_cell_measurement_reflns_used 3672
_cell_measurement_temperature 123(2)
_cell_measurement_theta_max 25.50
_cell_measurement_theta_min 2.58
_cell_volume 1997.5(12)
_computing_structure_refinement 'SHELXL-97 (Sheldrick, 1997)'
_computing_structure_solution 'SHELXS-97 (Sheldrick, 1990)'
_diffrn_ambient_temperature 123(2)
_diffrn_measured_fraction_theta_full 0.989
_diffrn_measured_fraction_theta_max 0.989
_diffrn_measurement_device_type Molybdenum
_diffrn_measurement_method dtprofit.ref
_diffrn_radiation_monochromator graphite
_diffrn_radiation_source 'fine-focus sealed tube'
_diffrn_radiation_type MoK\a
_diffrn_radiation_wavelength 0.71075
_diffrn_reflns_av_R_equivalents 0.0375
_diffrn_reflns_av_sigmaI/netI 0.0248
_diffrn_reflns_limit_h_max 11
_diffrn_reflns_limit_h_min -11
_diffrn_reflns_limit_k_max 33
_diffrn_reflns_limit_k_min -33
_diffrn_reflns_limit_l_max 9
_diffrn_reflns_limit_l_min -8
_diffrn_reflns_number 16278
_diffrn_reflns_theta_full 25.50
_diffrn_reflns_theta_max 25.50
_diffrn_reflns_theta_min 2.58
_exptl_absorpt_coefficient_mu 0.922
_exptl_absorpt_correction_T_max 0.9135
_exptl_absorpt_correction_T_min 0.7695
_exptl_absorpt_correction_type multi-scan
_exptl_crystal_colour purple
_exptl_crystal_density_diffrn 1.644
_exptl_crystal_density_method 'not measured'
_exptl_crystal_description prism
_exptl_crystal_F_000 1012
_exptl_crystal_size_max 0.30
_exptl_crystal_size_mid 0.25
_exptl_crystal_size_min 0.10
_refine_diff_density_max 0.299
_refine_diff_density_min -0.225
_refine_diff_density_rms 0.052
_refine_ls_extinction_method none
_refine_ls_goodness_of_fit_ref 1.053
_refine_ls_hydrogen_treatment mixed
_refine_ls_matrix_type full
_refine_ls_number_parameters 289
_refine_ls_number_reflns 3672
_refine_ls_number_restraints 0
_refine_ls_restrained_S_all 1.053
_refine_ls_R_factor_all 0.0315
_refine_ls_R_factor_gt 0.0301
_refine_ls_shift/su_max 0.003
_refine_ls_shift/su_mean 0.000
_refine_ls_structure_factor_coef Fsqd
_refine_ls_weighting_details 'calc w=1/[\s^2^(Fo^2^)+(0.0301P)^2^+1.5856P] where P=(Fo^2^+2Fc^2^)/3'
_refine_ls_weighting_scheme calc
_refine_ls_wR_factor_gt 0.0719
_refine_ls_wR_factor_ref 0.0728
_reflns_number_gt 3537
_reflns_number_total 3672
_reflns_threshold_expression >2sigma(I)
_cod_data_source_file 6.cif
_cod_data_source_block 6
_cod_depositor_comments
;
The following automatic conversions were performed:

'_symmetry_cell_setting' value 'Monoclinic' changed to 'monoclinic'
according to the built-in table from CIF Core dictionary named
'cif_core.dic' version 2.4.1 from 2010-06-29.

Automatic conversion script
Id: cif_fix_values 5376 2017-05-30 11:51:03Z andrius 
;
_cod_original_cell_volume 1997.5(11)
_cod_original_sg_symbol_H-M P21/c
_cod_database_code 1548180

loop_
_symmetry_equiv_pos_as_xyz
'x, y, z'
'-x, y+1/2, -z+1/2'
'-x, -y, -z'
'x, -y-1/2, z-1/2'

loop_
_atom_site_label
_atom_site_type_symbol
_atom_site_fract_x
_atom_site_fract_y
_atom_site_fract_z
_atom_site_U_iso_or_equiv
_atom_site_adp_type
_atom_site_occupancy
_atom_site_symmetry_multiplicity
_atom_site_calc_flag
_atom_site_refinement_flags
_atom_site_disorder_assembly
_atom_site_disorder_group
Co1 Co 0.36262(2) 0.873880(8) 0.84426(3) 0.01649(9) Uani 1 1 d . . .
C1 C 0.5493(2) 0.96647(7) 0.7489(3) 0.0247(4) Uani 1 1 d . . .
H1A H 0.4926 0.9923 0.7779 0.030 Uiso 1 1 calc R . .
C2 C 0.6765(2) 0.97312(7) 0.6900(3) 0.0270(4) Uani 1 1 d . . .
H2A H 0.7202 1.0032 0.6723 0.032 Uiso 1 1 calc R . .
C3 C 0.72386(19) 0.92754(7) 0.6637(2) 0.0229(4) Uani 1 1 d . . .
H3A H 0.8077 0.9195 0.6239 0.027 Uiso 1 1 calc R . .
C4 C 0.62358(17) 0.84446(6) 0.7016(2) 0.0164(3) Uani 1 1 d . . .
C5 C 0.72601(18) 0.81546(6) 0.6503(2) 0.0186(4) Uani 1 1 d . . .
H5A H 0.8041 0.8291 0.6100 0.022 Uiso 1 1 calc R . .
C6 C 0.70774(17) 0.76507(6) 0.6613(2) 0.0177(3) Uani 1 1 d . . .
C7 C 0.81806(18) 0.73208(7) 0.6114(2) 0.0197(4) Uani 1 1 d . . .
C8 C 0.59181(17) 0.74533(6) 0.7185(2) 0.0172(3) Uani 1 1 d . . .
H8A H 0.5790 0.7112 0.7263 0.021 Uiso 1 1 calc R . .
C9 C 0.49635(17) 0.77819(6) 0.7634(2) 0.0162(3) Uani 1 1 d . . .
C10 C 0.32277(18) 0.71873(6) 0.8493(2) 0.0184(4) Uani 1 1 d . . .
H10A H 0.3658 0.6884 0.8339 0.022 Uiso 1 1 calc R . .
C11 C 0.19829(18) 0.72544(7) 0.9026(2) 0.0206(4) Uani 1 1 d . . .
H11A H 0.1374 0.7010 0.9321 0.025 Uiso 1 1 calc R . .
C12 C 0.17896(18) 0.77629(7) 0.9049(2) 0.0203(4) Uani 1 1 d . . .
H12A H 0.1001 0.7918 0.9367 0.024 Uiso 1 1 calc R . .
C13 C 0.89030(19) 0.64882(7) 0.6095(3) 0.0236(4) Uani 1 1 d . . .
H13A H 0.9810 0.6555 0.6875 0.028 Uiso 1 1 calc R . .
H13B H 0.9031 0.6489 0.4823 0.028 Uiso 1 1 calc R . .
C14 C 0.83415(19) 0.60013(7) 0.6571(3) 0.0230(4) Uani 1 1 d . . .
H14A H 0.7502 0.5920 0.5678 0.028 Uiso 1 1 calc R . .
H14B H 0.8069 0.6024 0.7769 0.028 Uiso 1 1 calc R . .
C15 C 0.9413(2) 0.55959(7) 0.6604(3) 0.0312(5) Uani 1 1 d . . .
H15A H 0.9645 0.5561 0.5388 0.037 Uiso 1 1 calc R . .
H15B H 1.0272 0.5687 0.7445 0.037 Uiso 1 1 calc R . .
C16 C 0.8885(3) 0.51104(8) 0.7187(3) 0.0445(6) Uani 1 1 d . . .
H16A H 0.9601 0.4861 0.7194 0.053 Uiso 1 1 calc R . .
H16B H 0.8045 0.5016 0.6343 0.053 Uiso 1 1 calc R . .
H16C H 0.8669 0.5142 0.8400 0.053 Uiso 1 1 calc R . .
N1 N 0.51864(15) 0.91964(5) 0.7589(2) 0.0188(3) Uani 1 1 d . . .
N2 N 0.62741(15) 0.89551(5) 0.70552(19) 0.0176(3) Uani 1 1 d . . .
N3 N 0.51112(14) 0.82648(5) 0.75598(18) 0.0157(3) Uani 1 1 d . . .
N4 N 0.37379(14) 0.76396(5) 0.82238(18) 0.0161(3) Uani 1 1 d . . .
N5 N 0.28495(15) 0.79974(5) 0.8568(2) 0.0185(3) Uani 1 1 d . . .
N6 N 0.43831(16) 0.90308(5) 1.1719(2) 0.0221(3) Uani 1 1 d . . .
N7 N 0.12150(16) 0.88368(6) 0.6492(2) 0.0232(3) Uani 1 1 d . . .
O1 O 0.46748(14) 0.86088(5) 1.11718(17) 0.0235(3) Uani 1 1 d . . .
O2 O 0.47560(17) 0.91613(6) 1.32719(18) 0.0387(4) Uani 1 1 d . . .
O3 O 0.36805(14) 0.93007(5) 1.05265(17) 0.0267(3) Uani 1 1 d . . .
O4 O 0.13636(14) 0.88695(5) 0.81888(18) 0.0269(3) Uani 1 1 d . . .
O5 O 0.00651(14) 0.88059(6) 0.5522(2) 0.0342(3) Uani 1 1 d . . .
O6 O 0.23238(13) 0.88306(5) 0.58370(18) 0.0247(3) Uani 1 1 d . . .
O7 O 0.78813(13) 0.68556(5) 0.63762(18) 0.0248(3) Uani 1 1 d . . .
O8 O 0.91827(13) 0.74659(5) 0.55528(19) 0.0272(3) Uani 1 1 d . . .

loop_
_atom_site_aniso_label
_atom_site_aniso_U_11
_atom_site_aniso_U_22
_atom_site_aniso_U_33
_atom_site_aniso_U_23
_atom_site_aniso_U_13
_atom_site_aniso_U_12
Co1 0.01591(15) 0.01549(13) 0.01834(14) -0.00101(8) 0.00383(10) 0.00103(8)
C1 0.0267(10) 0.0166(9) 0.0313(10) -0.0022(7) 0.0069(8) -0.0004(7)
C2 0.0295(10) 0.0190(9) 0.0338(11) -0.0008(8) 0.0094(8) -0.0060(8)
C3 0.0229(10) 0.0233(9) 0.0236(9) -0.0012(7) 0.0072(7) -0.0064(7)
C4 0.0178(9) 0.0170(8) 0.0139(8) -0.0007(6) 0.0015(6) -0.0018(7)
C5 0.0170(9) 0.0213(9) 0.0180(8) -0.0008(7) 0.0040(7) -0.0023(7)
C6 0.0163(9) 0.0210(9) 0.0154(8) -0.0014(7) 0.0014(7) 0.0009(7)
C7 0.0188(9) 0.0235(9) 0.0161(8) -0.0022(7) 0.0012(7) 0.0005(7)
C8 0.0184(9) 0.0166(8) 0.0159(8) -0.0024(6) 0.0017(7) -0.0013(7)
C9 0.0160(8) 0.0193(8) 0.0124(8) 0.0001(6) 0.0005(6) -0.0013(7)
C10 0.0210(9) 0.0165(8) 0.0173(8) -0.0004(6) 0.0027(7) -0.0020(7)
C11 0.0197(9) 0.0231(9) 0.0191(9) -0.0002(7) 0.0037(7) -0.0051(7)
C12 0.0163(9) 0.0247(9) 0.0204(9) -0.0010(7) 0.0044(7) -0.0025(7)
C13 0.0201(9) 0.0230(9) 0.0282(10) -0.0035(8) 0.0058(7) 0.0046(7)
C14 0.0241(10) 0.0210(9) 0.0233(9) -0.0023(7) 0.0023(7) 0.0014(7)
C15 0.0362(12) 0.0238(10) 0.0338(11) -0.0025(8) 0.0066(9) 0.0071(8)
C16 0.0606(16) 0.0249(11) 0.0501(14) 0.0010(10) 0.0153(12) 0.0074(10)
N1 0.0177(7) 0.0174(7) 0.0221(8) -0.0018(6) 0.0058(6) 0.0013(6)
N2 0.0165(7) 0.0178(7) 0.0190(7) -0.0001(6) 0.0041(6) -0.0018(6)
N3 0.0150(7) 0.0176(7) 0.0146(7) -0.0011(5) 0.0024(5) -0.0002(6)
N4 0.0154(7) 0.0160(7) 0.0174(7) -0.0005(5) 0.0039(6) -0.0003(5)
N5 0.0157(7) 0.0187(7) 0.0215(7) -0.0020(6) 0.0049(6) 0.0020(6)
N6 0.0259(8) 0.0197(8) 0.0205(8) -0.0002(6) 0.0039(6) -0.0014(6)
N7 0.0210(8) 0.0197(8) 0.0281(9) 0.0030(6) 0.0022(7) 0.0010(6)
O1 0.0287(7) 0.0177(6) 0.0237(7) 0.0002(5) 0.0041(5) 0.0032(5)
O2 0.0568(10) 0.0377(9) 0.0180(7) -0.0070(6) -0.0032(7) 0.0024(7)
O3 0.0343(8) 0.0227(7) 0.0219(7) 0.0007(5) 0.0020(6) 0.0079(6)
O4 0.0304(8) 0.0254(7) 0.0251(7) -0.0009(5) 0.0058(6) 0.0063(6)
O5 0.0178(7) 0.0456(9) 0.0358(8) 0.0043(7) -0.0038(6) 0.0001(6)
O6 0.0189(7) 0.0295(7) 0.0259(7) 0.0038(5) 0.0042(5) -0.0011(5)
O7 0.0209(7) 0.0192(6) 0.0365(8) -0.0010(5) 0.0113(6) 0.0027(5)
O8 0.0207(7) 0.0263(7) 0.0379(8) -0.0018(6) 0.0141(6) 0.0009(5)

loop_
_atom_type_symbol
_atom_type_description
_atom_type_scat_dispersion_real
_atom_type_scat_dispersion_imag
_atom_type_scat_source
C C 0.0033 0.0016 'International Tables Vol C Tables 4.2.6.8 and 6.1.1.4'
H H 0.0000 0.0000 'International Tables Vol C Tables 4.2.6.8 and 6.1.1.4'
N N 0.0061 0.0033 'International Tables Vol C Tables 4.2.6.8 and 6.1.1.4'
O O 0.0106 0.0060 'International Tables Vol C Tables 4.2.6.8 and 6.1.1.4'
Co Co 0.3494 0.9721 'International Tables Vol C Tables 4.2.6.8 and 6.1.1.4'

loop_
_geom_angle_atom_site_label_1
_geom_angle_atom_site_label_2
_geom_angle_atom_site_label_3
_geom_angle
_geom_angle_site_symmetry_1
_geom_angle_site_symmetry_3
N3 Co1 O6 96.32(6) . .
N3 Co1 O1 87.93(5) . .
O6 Co1 O1 172.03(5) . .
N3 Co1 N1 72.87(6) . .
O6 Co1 N1 89.63(6) . .
O1 Co1 N1 98.08(6) . .
N3 Co1 N5 73.04(6) . .
O6 Co1 N5 89.74(5) . .
O1 Co1 N5 85.04(5) . .
N1 Co1 N5 145.61(5) . .
N3 Co1 O3 135.93(5) . .
O6 Co1 O3 120.28(5) . .
O1 Co1 O3 59.17(5) . .
N1 Co1 O3 83.00(6) . .
N5 Co1 O3 126.02(6) . .
N3 Co1 O4 142.55(5) . .
O6 Co1 O4 59.05(5) . .
O1 Co1 O4 113.85(5) . .
N1 Co1 O4 128.91(6) . .
N5 Co1 O4 78.71(5) . .
O3 Co1 O4 80.93(5) . .
N1 C1 C2 111.46(17) . .
N1 C1 H1A 124.3 . .
C2 C1 H1A 124.3 . .
C3 C2 C1 105.71(16) . .
C3 C2 H2A 127.1 . .
C1 C2 H2A 127.1 . .
C2 C3 N2 106.83(16) . .
C2 C3 H3A 126.6 . .
N2 C3 H3A 126.6 . .
N3 C4 C5 123.35(16) . .
N3 C4 N2 112.51(14) . .
C5 C4 N2 124.13(15) . .
C4 C5 C6 116.35(16) . .
C4 C5 H5A 121.8 . .
C6 C5 H5A 121.8 . .
C8 C6 C5 121.49(16) . .
C8 C6 C7 120.21(16) . .
C5 C6 C7 118.30(16) . .
O8 C7 O7 125.72(16) . .
O8 C7 C6 123.67(17) . .
O7 C7 C6 110.61(15) . .
C9 C8 C6 116.46(16) . .
C9 C8 H8A 121.8 . .
C6 C8 H8A 121.8 . .
N3 C9 C8 123.60(16) . .
N3 C9 N4 113.18(15) . .
C8 C9 N4 123.22(15) . .
C11 C10 N4 106.93(15) . .
C11 C10 H10A 126.5 . .
N4 C10 H10A 126.5 . .
C10 C11 C12 105.45(15) . .
C10 C11 H11A 127.3 . .
C12 C11 H11A 127.3 . .
N5 C12 C11 111.37(16) . .
N5 C12 H12A 124.3 . .
C11 C12 H12A 124.3 . .
O7 C13 C14 106.71(15) . .
O7 C13 H13A 110.4 . .
C14 C13 H13A 110.4 . .
O7 C13 H13B 110.4 . .
C14 C13 H13B 110.4 . .
H13A C13 H13B 108.6 . .
C13 C14 C15 111.72(16) . .
C13 C14 H14A 109.3 . .
C15 C14 H14A 109.3 . .
C13 C14 H14B 109.3 . .
C15 C14 H14B 109.3 . .
H14A C14 H14B 107.9 . .
C16 C15 C14 112.02(18) . .
C16 C15 H15A 109.2 . .
C14 C15 H15A 109.2 . .
C16 C15 H15B 109.2 . .
C14 C15 H15B 109.2 . .
H15A C15 H15B 107.9 . .
C15 C16 H16A 109.5 . .
C15 C16 H16B 109.5 . .
H16A C16 H16B 109.5 . .
C15 C16 H16C 109.5 . .
H16A C16 H16C 109.5 . .
H16B C16 H16C 109.5 . .
C1 N1 N2 104.82(15) . .
C1 N1 Co1 139.39(13) . .
N2 N1 Co1 115.67(11) . .
C3 N2 N1 111.18(14) . .
C3 N2 C4 130.87(15) . .
N1 N2 C4 117.95(13) . .
C9 N3 C4 118.74(15) . .
C9 N3 Co1 120.30(11) . .
C4 N3 Co1 120.88(12) . .
C10 N4 N5 111.24(14) . .
C10 N4 C9 130.84(15) . .
N5 N4 C9 117.90(14) . .
C12 N5 N4 105.00(14) . .
C12 N5 Co1 139.57(12) . .
N4 N5 Co1 115.06(10) . .
O2 N6 O3 122.74(16) . .
O2 N6 O1 122.13(15) . .
O3 N6 O1 115.13(14) . .
O5 N7 O4 122.18(16) . .
O5 N7 O6 121.43(16) . .
O4 N7 O6 116.38(15) . .
N6 O1 Co1 93.59(10) . .
N6 O3 Co1 92.11(10) . .
N7 O4 Co1 90.34(10) . .
N7 O6 Co1 93.03(10) . .
C7 O7 C13 117.70(14) . .

loop_
_geom_bond_atom_site_label_1
_geom_bond_atom_site_label_2
_geom_bond_distance
_geom_bond_site_symmetry_2
Co1 N3 2.1462(15) .
Co1 O6 2.1563(14) .
Co1 O1 2.1585(14) .
Co1 N1 2.1651(16) .
Co1 N5 2.1824(16) .
Co1 O3 2.1977(14) .
Co1 O4 2.2188(16) .
C1 N1 1.326(2) .
C1 C2 1.409(3) .
C1 H1A 0.9500 .
C2 C3 1.363(3) .
C2 H2A 0.9500 .
C3 N2 1.369(2) .
C3 H3A 0.9500 .
C4 N3 1.338(2) .
C4 C5 1.390(2) .
C4 N2 1.403(2) .
C5 C6 1.400(2) .
C5 H5A 0.9500 .
C6 C8 1.396(2) .
C6 C7 1.509(2) .
C7 O8 1.205(2) .
C7 O7 1.334(2) .
C8 C9 1.385(2) .
C8 H8A 0.9500 .
C9 N3 1.337(2) .
C9 N4 1.409(2) .
C10 C11 1.364(3) .
C10 N4 1.368(2) .
C10 H10A 0.9500 .
C11 C12 1.411(3) .
C11 H11A 0.9500 .
C12 N5 1.327(2) .
C12 H12A 0.9500 .
C13 O7 1.464(2) .
C13 C14 1.514(3) .
C13 H13A 0.9900 .
C13 H13B 0.9900 .
C14 C15 1.527(3) .
C14 H14A 0.9900 .
C14 H14B 0.9900 .
C15 C16 1.524(3) .
C15 H15A 0.9900 .
C15 H15B 0.9900 .
C16 H16A 0.9800 .
C16 H16B 0.9800 .
C16 H16C 0.9800 .
N1 N2 1.375(2) .
N4 N5 1.369(2) .
N6 O2 1.217(2) .
N6 O3 1.268(2) .
N6 O1 1.280(2) .
N7 O5 1.230(2) .
N7 O4 1.266(2) .
N7 O6 1.272(2) .

loop_
_geom_torsion_atom_site_label_1
_geom_torsion_atom_site_label_2
_geom_torsion_atom_site_label_3
_geom_torsion_atom_site_label_4
_geom_torsion
_geom_torsion_site_symmetry_1
_geom_torsion_site_symmetry_2
_geom_torsion_site_symmetry_3
_geom_torsion_site_symmetry_4
N1 C1 C2 C3 0.0(2) . . . .
C1 C2 C3 N2 0.1(2) . . . .
N3 C4 C5 C6 -1.2(2) . . . .
N2 C4 C5 C6 177.55(15) . . . .
C4 C5 C6 C8 0.8(2) . . . .
C4 C5 C6 C7 -178.50(15) . . . .
C8 C6 C7 O8 177.40(17) . . . .
C5 C6 C7 O8 -3.3(3) . . . .
C8 C6 C7 O7 -2.3(2) . . . .
C5 C6 C7 O7 176.98(15) . . . .
C5 C6 C8 C9 0.1(2) . . . .
C7 C6 C8 C9 179.34(15) . . . .
C6 C8 C9 N3 -0.6(2) . . . .
C6 C8 C9 N4 179.59(15) . . . .
N4 C10 C11 C12 0.21(19) . . . .
C10 C11 C12 N5 -0.3(2) . . . .
O7 C13 C14 C15 -171.44(15) . . . .
C13 C14 C15 C16 176.74(17) . . . .
C2 C1 N1 N2 -0.1(2) . . . .
C2 C1 N1 Co1 175.52(14) . . . .
N3 Co1 N1 C1 -178.3(2) . . . .
O6 Co1 N1 C1 84.9(2) . . . .
O1 Co1 N1 C1 -93.0(2) . . . .
N5 Co1 N1 C1 173.92(17) . . . .
O3 Co1 N1 C1 -35.66(19) . . . .
O4 Co1 N1 C1 36.7(2) . . . .
N3 Co1 N1 N2 -3.09(11) . . . .
O6 Co1 N1 N2 -99.82(12) . . . .
O1 Co1 N1 N2 82.20(12) . . . .
N5 Co1 N1 N2 -10.83(17) . . . .
O3 Co1 N1 N2 139.59(12) . . . .
O4 Co1 N1 N2 -148.05(10) . . . .
C2 C3 N2 N1 -0.1(2) . . . .
C2 C3 N2 C4 179.68(17) . . . .
C1 N1 N2 C3 0.12(19) . . . .
Co1 N1 N2 C3 -176.69(11) . . . .
C1 N1 N2 C4 -179.72(15) . . . .
Co1 N1 N2 C4 3.47(18) . . . .
N3 C4 N2 C3 178.95(17) . . . .
C5 C4 N2 C3 0.1(3) . . . .
N3 C4 N2 N1 -1.2(2) . . . .
C5 C4 N2 N1 179.89(15) . . . .
C8 C9 N3 C4 0.3(2) . . . .
N4 C9 N3 C4 -179.90(14) . . . .
C8 C9 N3 Co1 -176.25(12) . . . .
N4 C9 N3 Co1 3.54(19) . . . .
C5 C4 N3 C9 0.7(2) . . . .
N2 C4 N3 C9 -178.21(14) . . . .
C5 C4 N3 Co1 177.19(12) . . . .
N2 C4 N3 Co1 -1.67(18) . . . .
O6 Co1 N3 C9 -93.23(13) . . . .
O1 Co1 N3 C9 80.01(13) . . . .
N1 Co1 N3 C9 179.12(13) . . . .
N5 Co1 N3 C9 -5.44(12) . . . .
O3 Co1 N3 C9 119.24(12) . . . .
O4 Co1 N3 C9 -48.17(16) . . . .
O6 Co1 N3 C4 90.29(13) . . . .
O1 Co1 N3 C4 -96.47(13) . . . .
N1 Co1 N3 C4 2.64(12) . . . .
N5 Co1 N3 C4 178.08(14) . . . .
O3 Co1 N3 C4 -57.24(15) . . . .
O4 Co1 N3 C4 135.35(12) . . . .
C11 C10 N4 N5 -0.10(19) . . . .
C11 C10 N4 C9 -178.48(16) . . . .
N3 C9 N4 C10 -179.23(16) . . . .
C8 C9 N4 C10 0.6(3) . . . .
N3 C9 N4 N5 2.5(2) . . . .
C8 C9 N4 N5 -177.73(15) . . . .
C11 C12 N5 N4 0.21(19) . . . .
C11 C12 N5 Co1 -172.00(13) . . . .
C10 N4 N5 C12 -0.07(18) . . . .
C9 N4 N5 C12 178.54(14) . . . .
C10 N4 N5 Co1 174.36(11) . . . .
C9 N4 N5 Co1 -7.03(18) . . . .
N3 Co1 N5 C12 178.0(2) . . . .
O6 Co1 N5 C12 -85.28(19) . . . .
O1 Co1 N5 C12 88.69(19) . . . .
N1 Co1 N5 C12 -174.24(16) . . . .
O3 Co1 N5 C12 43.0(2) . . . .
O4 Co1 N5 C12 -26.85(18) . . . .
N3 Co1 N5 N4 6.34(10) . . . .
O6 Co1 N5 N4 103.03(11) . . . .
O1 Co1 N5 N4 -83.00(11) . . . .
N1 Co1 N5 N4 14.07(17) . . . .
O3 Co1 N5 N4 -128.65(11) . . . .
O4 Co1 N5 N4 161.46(12) . . . .
O2 N6 O1 Co1 -179.74(16) . . . .
O3 N6 O1 Co1 0.25(15) . . . .
N3 Co1 O1 N6 149.03(10) . . . .
O6 Co1 O1 N6 -88.6(4) . . . .
N1 Co1 O1 N6 76.67(10) . . . .
N5 Co1 O1 N6 -137.81(10) . . . .
O3 Co1 O1 N6 -0.15(9) . . . .
O4 Co1 O1 N6 -62.48(11) . . . .
O2 N6 O3 Co1 179.75(16) . . . .
O1 N6 O3 Co1 -0.25(15) . . . .
N3 Co1 O3 N6 -47.23(13) . . . .
O6 Co1 O3 N6 170.92(9) . . . .
O1 Co1 O3 N6 0.16(9) . . . .
N1 Co1 O3 N6 -103.62(11) . . . .
N5 Co1 O3 N6 56.22(12) . . . .
O4 Co1 O3 N6 125.05(11) . . . .
O5 N7 O4 Co1 168.53(15) . . . .
O6 N7 O4 Co1 -10.53(15) . . . .
N3 Co1 O4 N7 -48.65(14) . . . .
O6 Co1 O4 N7 6.47(9) . . . .
O1 Co1 O4 N7 -169.45(9) . . . .
N1 Co1 O4 N7 66.88(12) . . . .
N5 Co1 O4 N7 -90.09(10) . . . .
O3 Co1 O4 N7 140.18(10) . . . .
O5 N7 O6 Co1 -168.21(15) . . . .
O4 N7 O6 Co1 10.85(15) . . . .
N3 Co1 O6 N7 143.43(10) . . . .
O1 Co1 O6 N7 21.5(4) . . . .
N1 Co1 O6 N7 -143.85(10) . . . .
N5 Co1 O6 N7 70.53(10) . . . .
O3 Co1 O6 N7 -62.18(11) . . . .
O4 Co1 O6 N7 -6.44(9) . . . .
O8 C7 O7 C13 5.0(3) . . . .
C6 C7 O7 C13 -175.23(14) . . . .
C14 C13 O7 C7 177.16(15) . . . .
